data_2310640
loop_
_publ_author_name
'Morosin, B.'
'Rosenzweig, A.'

_publ_section_title
;
 The crystal structure of Ga Nb O4
;
_journal_name_full 'Acta Crystallographica (1,1948-23,1967)'
_journal_page_first 874
_journal_page_last 879
_journal_volume 18
_journal_year 1965
_chemical_formula_sum 'Ga Nb O4'
_space_group_IT_number 5
_symmetry_space_group_name_Hall 'C 2y'
_symmetry_space_group_name_H-M 'C 1 2 1'
_cell_angle_alpha 90
_cell_angle_beta 107.9
_cell_angle_gamma 90
_cell_formula_units_Z 4
_cell_length_a 12.66
_cell_length_b 3.7921
_cell_length_c 6.6147
_cell_volume 302.187
_citation_journal_id_ASTM ACCRA9
_cod_data_source_file Morosin_ACCRA9_1965_1888.cif
_cod_data_source_block Ga1Nb1O4
_cod_original_cell_volume 302.1868
_cod_original_formula_sum 'Ga1 Nb1 O4'
_cod_database_code 2310640

loop_
_symmetry_equiv_pos_as_xyz
x,y,z
-x,y,-z
x+1/2,y+1/2,z
-x+1/2,y+1/2,-z

loop_
_atom_site_label
_atom_site_type_symbol
_atom_site_fract_x
_atom_site_fract_y
_atom_site_fract_z
_atom_site_occupancy
_atom_site_U_iso_or_equiv
O4 O-2 0.13734 -0.0239 0.5147 1 0.0
O1 O-2 0.25943 -0.0063 0.1461 1 0.0
Nb1 Nb+5 0.10317 0 0.23054 1 0.0
O2 O-2 0.36246 0.0087 0.799 1 0.0
O3 O-2 0.05483 0.0253 0.8609 1 0.0
Ga1 Ga+3 0.19711 0.00768 0.81355 1 0.0
